data_7055611
loop_
_publ_author_name
'Smith, Jermaine A.'
'Singh-Wilmot, Marvadeen A.'
'Carter, Korey P.'
'Cahill, Christopher L.'
'Lough, Alan J.'
'Knee, Christopher S.'

_publ_section_title
;
 Eight rare earth metal organic frameworks and coordination polymers from
 2-nitroterephthlate: syntheses, structures, solid-state luminescence and
 an unprecedented topology
;
_journal_issue 9
_journal_name_full 'New J. Chem.'
_journal_page_first 7338
_journal_paper_doi 10.1039/C6NJ00822D
_journal_volume 40
_journal_year 2016
_chemical_formula_sum 'C24 H8 N2 Nd2 O24'
_chemical_formula_weight 996.80
_space_group_crystal_system orthorhombic
_space_group_IT_number 61
_space_group_name_Hall '-P 2ac 2ab'
_space_group_name_H-M_alt 'P b c a'
_symmetry_cell_setting orthorhombic
_symmetry_Int_Tables_number 61
_symmetry_space_group_name_Hall '-P 2ac 2ab'
_symmetry_space_group_name_H-M 'P b c a'
_atom_sites_solution_hydrogens geom
_audit_creation_method SHELXL-2014/7
_audit_update_record
;
2015-11-12 deposited with the CCDC.
2016-06-08 downloaded from the CCDC.
;
_cell_angle_alpha 90
_cell_angle_beta 90
_cell_angle_gamma 90
_cell_formula_units_Z 4
_cell_length_a 6.9070(7)
_cell_length_b 21.897(2)
_cell_length_c 23.151(2)
_cell_measurement_reflns_used 34472
_cell_measurement_temperature 100(2)
_cell_measurement_theta_max 53.499
_cell_measurement_theta_min 5.121
_cell_volume 3501.4(6)
_computing_cell_refinement 'SAINT, Bruker-AXS'
_computing_data_collection 'APEX, Bruker-AXS'
_computing_data_reduction 'SAINT, Bruker-AXS'
_computing_molecular_graphics 'WINGX (Farrugia, 2012)'
_computing_publication_material 'Crystal Maker (Palmer, 2009)'
_computing_structure_refinement 'SHELXL-2014/7 (Sheldrick, 2014)'
_computing_structure_solution 'SIR92 (Gualardi, 1994)'
_diffrn_ambient_temperature 100(2)
_diffrn_measured_fraction_theta_full 1.000
_diffrn_measured_fraction_theta_max 0.998
_diffrn_measurement_device_type 'Bruker APEX II CCD'
_diffrn_measurement_method 'omega scans'
_diffrn_radiation_probe x-ray
_diffrn_radiation_type MoK\a
_diffrn_radiation_wavelength 0.71073
_diffrn_reflns_av_R_equivalents 0.0651
_diffrn_reflns_av_unetI/netI 0.0347
_diffrn_reflns_Laue_measured_fraction_full 1.000
_diffrn_reflns_Laue_measured_fraction_max 0.998
_diffrn_reflns_limit_h_max 8
_diffrn_reflns_limit_h_min -8
_diffrn_reflns_limit_k_max 28
_diffrn_reflns_limit_k_min -28
_diffrn_reflns_limit_l_max 29
_diffrn_reflns_limit_l_min -29
_diffrn_reflns_number 31991
_diffrn_reflns_point_group_measured_fraction_full 1.000
_diffrn_reflns_point_group_measured_fraction_max 0.998
_diffrn_reflns_theta_full 25.500
_diffrn_reflns_theta_max 27.228
_diffrn_reflns_theta_min 1.759
_diffrn_source 'fine-focus sealed tube'
_exptl_absorpt_coefficient_mu 3.027
_exptl_absorpt_correction_T_max 0.7455
_exptl_absorpt_correction_T_min 0.6692
_exptl_absorpt_correction_type empirical
_exptl_absorpt_process_details 'SADABS, (Sheldrick, 2015)'
_exptl_crystal_colour Colorless
_exptl_crystal_density_diffrn 1.891
_exptl_crystal_description Plate
_exptl_crystal_F_000 1912
_exptl_crystal_size_max 0.26
_exptl_crystal_size_mid 0.18
_exptl_crystal_size_min 0.10
_refine_diff_density_max 2.410
_refine_diff_density_min -1.933
_refine_diff_density_rms 0.177
_refine_ls_extinction_method none
_refine_ls_goodness_of_fit_ref 1.126
_refine_ls_hydrogen_treatment constr
_refine_ls_matrix_type full
_refine_ls_number_parameters 263
_refine_ls_number_reflns 3900
_refine_ls_number_restraints 48
_refine_ls_restrained_S_all 1.249
_refine_ls_R_factor_all 0.0523
_refine_ls_R_factor_gt 0.0376
_refine_ls_shift/su_max 0.001
_refine_ls_shift/su_mean 0.000
_refine_ls_structure_factor_coef Fsqd
_refine_ls_weighting_details 'w=1/[\s^2^(Fo^2^)+(0.0326P)^2^+22.8885P] where P=(Fo^2^+2Fc^2^)/3'
_refine_ls_weighting_scheme calc
_refine_ls_wR_factor_gt 0.0871
_refine_ls_wR_factor_ref 0.0945
_reflns_Friedel_coverage 0.000
_reflns_number_gt 3006
_reflns_number_total 3900
_reflns_threshold_expression 'I > 2\s(I)'
_cod_data_source_file c6nj00822d2.cif
_cod_data_source_block Compound_2
_cod_depositor_comments 'Adding full bibliography for 7055606--7055611.cif.'
_cod_original_cell_volume 3501.6(6)
_cod_database_code 7055611
_shelx_space_group_comment
;
The symmetry employed for this shelxl refinement is uniquely defined
by the following loop, which should always be used as a source of
symmetry information in preference to the above space-group names.
They are only intended as comments.
;

loop_
_space_group_symop_operation_xyz
'x, y, z'
'-x+1/2, -y, z+1/2'
'-x, y+1/2, -z+1/2'
'x+1/2, -y+1/2, -z'
'-x, -y, -z'
'x-1/2, y, -z-1/2'
'x, -y-1/2, z-1/2'
'-x-1/2, y-1/2, z'

loop_
_atom_site_label
_atom_site_type_symbol
_atom_site_fract_x
_atom_site_fract_y
_atom_site_fract_z
_atom_site_U_iso_or_equiv
_atom_site_adp_type
_atom_site_occupancy
_atom_site_site_symmetry_order
_atom_site_calc_flag
_atom_site_refinement_flags_posn
_atom_site_refinement_flags_adp
_atom_site_refinement_flags_occupancy
_atom_site_disorder_assembly
_atom_site_disorder_group
Nd1 Nd 0.57830(4) 0.26843(2) 0.44936(2) 0.00639(9) Uani 1 1 d . . . . .
O1 O 0.6006(6) 0.31026(17) 0.34950(15) 0.0173(8) Uani 1 1 d . . . . .
O2 O 0.5664(6) 0.21088(17) 0.35873(15) 0.0158(8) Uani 1 1 d . . . . .
O3 O 0.7982(6) 0.35142(17) 0.46075(16) 0.0186(9) Uani 1 1 d . . . . .
O5 O 0.9150(5) 0.22452(16) 0.44759(14) 0.0103(7) Uani 1 1 d . . . . .
O6 O 0.2284(5) 0.23946(16) 0.44851(14) 0.0111(7) Uani 1 1 d . . . . .
O4 O 0.5494(5) 0.16375(16) 0.47969(15) 0.0115(7) Uani 1 1 d . . . . .
C1 C 0.5824(7) 0.2577(2) 0.3274(2) 0.0116(10) Uani 1 1 d . . . . .
C2 C 0.5795(7) 0.2497(2) 0.2634(2) 0.0091(10) Uani 1 1 d . . . . .
C3 C 0.5707(9) 0.1918(2) 0.2398(2) 0.0193(12) Uani 1 1 d . . . . .
H3 H 0.5646 0.1576 0.2636 0.023 Uiso 1 1 calc R U . . .
C4 C 0.5868(9) 0.3002(2) 0.2271(2) 0.0177(12) Uani 1 1 d . . . . .
H4 H 0.5928 0.3392 0.2429 0.021 Uiso 1 1 calc R U . . .
C11 C 0.5730(7) 0.2685(2) 0.5785(2) 0.0077(9) Uani 1 1 d . U . . .
C12 C 0.5765(7) 0.2653(2) 0.6438(2) 0.0076(9) Uani 1 1 d . . . . .
O7 O 0.3846(6) 0.36281(18) 0.45478(18) 0.0233(9) Uani 1 1 d . . . . .
C5 C 0.5853(9) 0.2931(3) 0.1675(2) 0.0178(12) Uani 1 1 d . U . . .
H5 H 0.5901 0.3271 0.1436 0.021 Uiso 1 1 calc R U . . .
C6 C 0.5710(10) 0.1854(2) 0.1804(2) 0.0206(13) Uani 1 1 d . . . . .
OW1 O 0.9023(7) 0.5497(2) 0.6917(2) 0.0334(11) Uani 1 1 d . . . . .
OW2 O 0.3114(6) 0.56836(19) 0.68471(18) 0.0249(10) Uani 1 1 d . . . . .
O10 O 0.6021(11) 0.1170(2) 0.1050(2) 0.0638(19) Uani 1 1 d . U . . .
O11 O 0.535(2) 0.0826(3) 0.1887(3) 0.138(3) Uani 1 1 d . U . . .
N2 N 0.5683(16) 0.1239(3) 0.1562(3) 0.073(3) Uani 1 1 d . U . . .
OW3 O 0.3841(7) 0.46956(19) 0.39006(19) 0.0262(10) Uani 1 1 d . . . . .
N1 N 0.0976(18) 0.0692(5) 0.0995(5) 0.035(3) Uani 0.5 1 d . U P A -1
O9 O -0.039(2) 0.0863(6) 0.1297(6) 0.070(4) Uani 0.5 1 d . U P A -1
O8 O 0.263(3) 0.0755(8) 0.1107(7) 0.096(5) Uani 0.5 1 d . U P A -1
C7 C 0.9313(8) 0.3697(2) 0.4932(2) 0.0125(10) Uani 1 1 d . . . B -1
C10 C 0.8980(8) 0.4750(3) 0.4534(2) 0.0186(12) Uani 1 1 d . . . B -1
C9 C 1.0628(9) 0.4627(3) 0.5441(2) 0.0197(12) Uani 1 1 d . . . B -1
C8 C 0.9641(7) 0.4374(2) 0.4980(2) 0.0134(11) Uani 1 1 d . . . B -1

loop_
_atom_site_aniso_label
_atom_site_aniso_U_11
_atom_site_aniso_U_22
_atom_site_aniso_U_33
_atom_site_aniso_U_23
_atom_site_aniso_U_13
_atom_site_aniso_U_12
Nd1 0.00918(14) 0.00592(13) 0.00408(13) 0.00036(10) -0.00020(10) -0.00033(10)
O1 0.032(2) 0.0151(18) 0.0049(17) -0.0001(15) -0.0017(16) -0.0067(18)
O2 0.026(2) 0.0148(18) 0.0063(18) 0.0006(14) 0.0010(16) 0.0002(17)
O3 0.021(2) 0.0115(18) 0.023(2) 0.0047(16) -0.0108(17) -0.0060(16)
O5 0.0111(17) 0.0130(17) 0.0067(16) 0.0007(14) 0.0007(15) -0.0018(14)
O6 0.0107(17) 0.0170(18) 0.0056(16) -0.0006(15) 0.0000(14) -0.0013(15)
O4 0.0154(19) 0.0077(17) 0.0112(18) 0.0010(14) -0.0010(15) -0.0018(14)
C1 0.006(2) 0.019(3) 0.010(2) 0.000(2) 0.002(2) 0.002(2)
C2 0.009(2) 0.014(2) 0.004(2) 0.0018(18) -0.0003(19) -0.002(2)
C3 0.037(3) 0.013(2) 0.008(3) -0.001(2) 0.002(2) 0.001(3)
C4 0.034(3) 0.011(3) 0.008(2) -0.003(2) -0.002(2) -0.004(2)
C11 0.013(2) 0.0018(19) 0.008(2) 0.0014(18) 0.0012(19) -0.0021(19)
C12 0.007(2) 0.009(2) 0.007(2) 0.0030(19) 0.0019(18) -0.002(2)
O7 0.024(2) 0.0138(19) 0.032(2) 0.0085(18) 0.0125(19) 0.0065(17)
C5 0.032(3) 0.015(3) 0.007(2) 0.006(2) -0.001(2) -0.006(2)
C6 0.042(4) 0.009(3) 0.011(3) -0.002(2) -0.002(3) -0.001(3)
OW1 0.034(3) 0.037(3) 0.029(3) -0.003(2) 0.001(2) -0.007(2)
OW2 0.027(2) 0.027(2) 0.021(2) 0.0007(18) 0.0001(18) -0.0058(19)
O10 0.153(6) 0.026(3) 0.013(2) -0.005(2) 0.001(3) 0.021(3)
O11 0.341(10) 0.033(3) 0.039(4) 0.005(3) 0.020(6) -0.022(5)
N2 0.183(8) 0.020(3) 0.015(3) 0.003(2) 0.003(4) 0.004(4)
OW3 0.034(3) 0.017(2) 0.027(2) 0.0054(18) 0.001(2) 0.0021(19)
N1 0.035(3) 0.034(3) 0.036(3) 0.0000(10) -0.0009(10) 0.0003(10)
O9 0.073(4) 0.068(4) 0.068(4) -0.001(2) 0.002(2) -0.003(2)
O8 0.096(5) 0.095(5) 0.098(5) -0.003(2) -0.004(2) 0.001(2)
C7 0.018(3) 0.009(2) 0.011(2) 0.0006(19) 0.001(2) -0.002(2)
C10 0.022(3) 0.013(3) 0.021(3) 0.002(2) -0.010(2) -0.002(2)
C9 0.029(3) 0.012(3) 0.018(3) 0.004(2) -0.010(3) -0.005(2)
C8 0.012(3) 0.010(2) 0.018(3) 0.002(2) -0.005(2) -0.001(2)

loop_
_atom_type_symbol
_atom_type_description
_atom_type_scat_dispersion_real
_atom_type_scat_dispersion_imag
_atom_type_scat_source
C C 0.0033 0.0016 'International Tables Vol C Tables 4.2.6.8 and 6.1.1.4'
H H 0.0000 0.0000 'International Tables Vol C Tables 4.2.6.8 and 6.1.1.4'
N N 0.0061 0.0033 'International Tables Vol C Tables 4.2.6.8 and 6.1.1.4'
O O 0.0106 0.0060 'International Tables Vol C Tables 4.2.6.8 and 6.1.1.4'
Nd Nd -0.1943 3.0179 'International Tables Vol C Tables 4.2.6.8 and 6.1.1.4'

loop_
_geom_angle_atom_site_label_1
_geom_angle_atom_site_label_2
_geom_angle_atom_site_label_3
_geom_angle
_geom_angle_site_symmetry_1
_geom_angle_site_symmetry_3
O3 Nd1 O4 138.34(12) . .
O3 Nd1 O2 120.57(13) . .
O4 Nd1 O2 75.94(12) . .
O3 Nd1 O7 72.60(14) . .
O4 Nd1 O7 137.64(13) . .
O2 Nd1 O7 117.18(14) . .
O3 Nd1 O1 77.46(12) . .
O4 Nd1 O1 128.78(12) . .
O2 Nd1 O1 52.86(12) . .
O7 Nd1 O1 76.86(13) . .
O3 Nd1 O6 144.19(13) . .
O4 Nd1 O6 71.35(12) . .
O2 Nd1 O6 80.22(12) . .
O7 Nd1 O6 71.83(13) . .
O1 Nd1 O6 98.39(12) . .
O3 Nd1 O5 72.79(12) . .
O4 Nd1 O5 73.58(11) . .
O2 Nd1 O5 79.66(12) . .
O7 Nd1 O5 145.35(13) . .
O1 Nd1 O5 93.91(12) . .
O6 Nd1 O5 142.81(11) . .
O3 Nd1 O6 72.20(12) . 4_556
O4 Nd1 O6 72.72(11) . 4_556
O2 Nd1 O6 139.64(12) . 4_556
O7 Nd1 O6 103.11(13) . 4_556
O1 Nd1 O6 147.95(12) . 4_556
O6 Nd1 O6 112.20(8) . 4_556
O5 Nd1 O6 67.61(11) . 4_556
O3 Nd1 O5 97.33(12) . 4_456
O4 Nd1 O5 75.92(11) . 4_456
O2 Nd1 O5 142.09(12) . 4_456
O7 Nd1 O5 70.94(12) . 4_456
O1 Nd1 O5 147.39(12) . 4_456
O6 Nd1 O5 67.00(11) . 4_456
O5 Nd1 O5 115.55(8) . 4_456
O6 Nd1 O5 49.47(11) 4_556 4_456
O3 Nd1 C1 99.62(14) . .
O4 Nd1 C1 102.28(14) . .
O2 Nd1 C1 26.34(14) . .
O7 Nd1 C1 97.23(14) . .
O1 Nd1 C1 26.52(14) . .
O6 Nd1 C1 88.90(13) . .
O5 Nd1 C1 86.72(12) . .
O6 Nd1 C1 154.29(13) 4_556 .
O5 Nd1 C1 155.30(12) 4_456 .
O3 Nd1 C11 84.07(13) . .
O4 Nd1 C11 73.00(12) . .
O2 Nd1 C11 148.94(12) . .
O7 Nd1 C11 86.66(13) . .
O1 Nd1 C11 158.18(12) . .
O6 Nd1 C11 89.77(12) . .
O5 Nd1 C11 91.60(12) . .
O6 Nd1 C11 24.67(12) 4_556 .
O5 Nd1 C11 24.80(12) 4_456 .
C1 Nd1 C11 175.27(14) . .
C1 O1 Nd1 92.0(3) . .
C1 O2 Nd1 94.1(3) . .
C7 O3 Nd1 141.1(3) . .
C11 O5 Nd1 139.8(3) 4_556 .
C11 O5 Nd1 93.2(3) 4_556 4_556
Nd1 O5 Nd1 110.93(12) . 4_556
C11 O6 Nd1 150.1(3) 4_456 .
C11 O6 Nd1 95.9(3) 4_456 4_456
Nd1 O6 Nd1 113.41(13) . 4_456
O2 C1 O1 121.0(5) . .
O2 C1 C2 118.3(5) . .
O1 C1 C2 120.6(5) . .
O2 C1 Nd1 59.5(3) . .
O1 C1 Nd1 61.5(3) . .
C2 C1 Nd1 177.6(4) . .
C3 C2 C4 119.5(5) . .
C3 C2 C1 120.1(5) . .
C4 C2 C1 120.4(5) . .
C2 C3 C6 119.1(5) . .
C5 C4 C2 120.7(5) . .
O6 C11 O5 121.3(4) 4_556 4_456
O6 C11 C12 118.5(4) 4_556 .
O5 C11 C12 120.0(4) 4_456 .
O6 C11 Nd1 59.4(2) 4_556 .
O5 C11 Nd1 62.0(2) 4_456 .
C12 C11 Nd1 176.9(3) . .
C6 C12 C5 118.7(5) 7_566 7_566
C6 C12 C11 125.5(4) 7_566 .
C5 C12 C11 115.9(4) 7_566 .
C4 C5 C12 119.6(5) . 7_565
C12 C6 C3 122.3(5) 7_565 .
C12 C6 N2 119.2(5) 7_565 .
C3 C6 N2 118.4(5) . .
O11 N2 O10 123.5(7) . .
O11 N2 C6 117.3(6) . .
O10 N2 C6 119.2(6) . .
O8 N1 O9 125.6(15) . .
O3 C7 C8 118.1(5) . .
C9 C8 C10 119.7(5) . .
C9 C8 C7 121.8(5) . .
C10 C8 C7 118.5(5) . .

loop_
_geom_bond_atom_site_label_1
_geom_bond_atom_site_label_2
_geom_bond_distance
_geom_bond_site_symmetry_2
Nd1 O3 2.383(4) .
Nd1 O4 2.406(3) .
Nd1 O2 2.449(4) .
Nd1 O7 2.465(4) .
Nd1 O1 2.492(4) .
Nd1 O6 2.499(4) .
Nd1 O5 2.517(3) .
Nd1 O6 2.588(3) 4_556
Nd1 O5 2.644(3) 4_456
Nd1 C1 2.834(5) .
Nd1 C11 2.990(5) .
O1 C1 1.266(6) .
O2 C1 1.261(6) .
O3 C7 1.253(6) .
O5 C11 1.256(6) 4_556
O5 Nd1 2.644(3) 4_556
O6 C11 1.255(6) 4_456
O6 Nd1 2.588(3) 4_456
C1 C2 1.492(7) .
C2 C3 1.382(7) .
C2 C4 1.389(7) .
C3 C6 1.382(7) .
C4 C5 1.389(7) .
C11 O6 1.255(6) 4_556
C11 O5 1.256(6) 4_456
C11 C12 1.514(7) .
C12 C6 1.372(7) 7_566
C12 C5 1.393(7) 7_566
C5 C12 1.393(7) 7_565
C6 C12 1.372(7) 7_565
C6 N2 1.458(8) .
O10 N2 1.218(8) .
O11 N2 1.200(9) .
N1 O8 1.18(2) .
N1 O9 1.232(17) .
C7 C8 1.502(7) .
C10 C8 1.399(7) .
C9 C8 1.383(7) .
